data_4329589
loop_
_publ_author_name
'Scott R. Daly'
'Do Young Kim'
'Gregory S. Girolami'

_publ_contact_author_address
;Department of Chemistry, Box 4-6
University of Illinois at Urbana-Champaign
600 South Mathews
Urbana, IL 61801
;
_publ_contact_author_email girolami@scs.illinois.edu
_publ_contact_author_fax '(217) 333-2685'
_publ_contact_author_name 'Gregory S. Girolami'
_publ_contact_author_phone '(217) 333-2729'
_publ_section_title
;
 Lanthanide N,N-Dimethylaminodiboranates as a New Class of Highly Volatile
 Chemical Vapor Deposition Precursors
;
_journal_name_full 'Inorganic Chemistry'
_journal_page_first 7050
_journal_page_last 7065
_journal_paper_doi 10.1021/ic201852j
_journal_volume 51
_journal_year 2012
_chemical_formula_sum 'C10 H44 B6 N3 O Y'
_chemical_formula_weight 376.25
_chemical_name_systematic
; 
 ? 
;
_space_group_IT_number 29
_symmetry_cell_setting orthorhombic
_symmetry_space_group_name_Hall 'P 2c -2ac'
_symmetry_space_group_name_H-M 'P c a 21'
_atom_sites_solution_hydrogens geom
_atom_sites_solution_primary direct
_atom_sites_solution_secondary difmap
_audit_creation_method SHELXL-97
_cell_angle_alpha 90.00
_cell_angle_beta 90.00
_cell_angle_gamma 90.00
_cell_formula_units_Z 8
_cell_length_a 21.868(7)
_cell_length_b 10.395(4)
_cell_length_c 20.630(7)
_cell_measurement_reflns_used 8605
_cell_measurement_temperature 193(2)
_cell_measurement_theta_max 25.37
_cell_measurement_theta_min 1.86
_cell_volume 4690(3)
_computing_cell_refinement 'Bruker APEX'
_computing_data_collection 'Bruker APEX'
_computing_data_reduction 'Bruker SAINT'
_computing_molecular_graphics 'Bruker SHELXTL'
_computing_publication_material 'Bruker SHELXTL'
_computing_structure_refinement 'SHELXL-97 (Sheldrick, 1997)'
_computing_structure_solution 'SHELXS-97 (Sheldrick, 1990)'
_diffrn_ambient_temperature 193(2)
_diffrn_detector_area_resol_mean 8.33
_diffrn_measured_fraction_theta_full 0.999
_diffrn_measured_fraction_theta_max 0.999
_diffrn_measurement_device_type 'CCD area detector'
_diffrn_measurement_method 'psi and omega scans'
_diffrn_radiation_monochromator graphite
_diffrn_radiation_source 'fine-focus sealed tube'
_diffrn_radiation_type MoK\a
_diffrn_radiation_wavelength 0.71073
_diffrn_reflns_av_R_equivalents 0.1396
_diffrn_reflns_av_sigmaI/netI 0.1155
_diffrn_reflns_limit_h_max 26
_diffrn_reflns_limit_h_min -26
_diffrn_reflns_limit_k_max 12
_diffrn_reflns_limit_k_min -12
_diffrn_reflns_limit_l_max 24
_diffrn_reflns_limit_l_min -24
_diffrn_reflns_number 35943
_diffrn_reflns_theta_full 25.37
_diffrn_reflns_theta_max 25.37
_diffrn_reflns_theta_min 1.86
_exptl_absorpt_coefficient_mu 2.486
_exptl_absorpt_correction_T_max 0.51152
_exptl_absorpt_correction_T_min 0.39985
_exptl_absorpt_correction_type integration
_exptl_absorpt_process_details SHELXTL/XPREP
_exptl_crystal_colour colorless
_exptl_crystal_density_diffrn 1.066
_exptl_crystal_description prism
_exptl_crystal_F_000 1616
_exptl_crystal_size_max 0.44
_exptl_crystal_size_mid 0.36
_exptl_crystal_size_min 0.32
_refine_diff_density_max 0.422
_refine_diff_density_min -0.395
_refine_diff_density_rms 0.069
_refine_ls_abs_structure_details 'Flack H D (1983), Acta Cryst. A39, 876-881'
_refine_ls_abs_structure_Flack 0.121(7)
_refine_ls_extinction_method none
_refine_ls_goodness_of_fit_ref 1.003
_refine_ls_hydrogen_treatment mixed
_refine_ls_matrix_type full
_refine_ls_number_parameters 536
_refine_ls_number_reflns 8605
_refine_ls_number_restraints 343
_refine_ls_restrained_S_all 0.990
_refine_ls_R_factor_all 0.1126
_refine_ls_R_factor_gt 0.0539
_refine_ls_shift/su_max 0.001
_refine_ls_shift/su_mean 0.000
_refine_ls_structure_factor_coef Fsqd
_refine_ls_weighting_details 'calc w=1/[\s^2^(Fo^2^)+(0.0191P)^2^+2.0043P] where P=(Fo^2^+2Fc^2^)/3'
_refine_ls_weighting_scheme calc
_refine_ls_wR_factor_gt 0.0744
_refine_ls_wR_factor_ref 0.0877
_reflns_number_gt 5505
_reflns_number_total 8605
_reflns_threshold_expression >2sigma(I)
_cod_data_source_file ic201852j_si_002_13.cif
_cod_data_source_block g27gaa8face
_cod_original_cell_volume 4689(3)
_cod_database_code 4329589

loop_
_symmetry_equiv_pos_as_xyz
'x, y, z'
'-x, -y, z+1/2'
'x+1/2, -y, z'
'-x+1/2, y, z+1/2'

loop_
_atom_site_label
_atom_site_type_symbol
_atom_site_fract_x
_atom_site_fract_y
_atom_site_fract_z
_atom_site_U_iso_or_equiv
_atom_site_adp_type
_atom_site_occupancy
_atom_site_symmetry_multiplicity
_atom_site_calc_flag
_atom_site_refinement_flags
Y1 Y 0.22502(2) 0.48291(4) 0.38920(3) 0.03230(13) Uani 1 1 d .
Y2 Y 0.00231(3) 0.89029(5) 0.58833(3) 0.03228(12) Uani 1 1 d .
B1 B 0.2707(4) 0.6478(7) 0.4854(4) 0.0434(19) Uani 1 1 d D
H11 H 0.2215(15) 0.620(4) 0.483(2) 0.037(14) Uiso 1 1 d D
H12 H 0.2925(19) 0.563(4) 0.459(2) 0.029(14) Uiso 1 1 d D
H13 H 0.286(2) 0.645(4) 0.5368(17) 0.044(16) Uiso 1 1 d D
B2 B 0.2470(3) 0.7505(7) 0.3760(4) 0.038(2) Uani 1 1 d D
H21 H 0.2716(16) 0.673(3) 0.3497(17) 0.004(10) Uiso 1 1 d D
H22 H 0.1993(16) 0.711(4) 0.385(3) 0.053(15) Uiso 1 1 d D
H23 H 0.254(2) 0.835(3) 0.3460(19) 0.015(12) Uiso 1 1 d D
N1 N 0.2761(2) 0.7747(4) 0.4457(2) 0.0377(12) Uani 1 1 d .
C1 C 0.2416(3) 0.8780(6) 0.4799(4) 0.059(2) Uani 1 1 d .
H1A H 0.2611 0.8961 0.5217 0.088 Uiso 1 1 calc R
H1B H 0.1994 0.8498 0.4872 0.088 Uiso 1 1 calc R
H1C H 0.2416 0.9562 0.4533 0.088 Uiso 1 1 calc R
C2 C 0.3404(3) 0.8162(6) 0.4388(3) 0.0531(18) Uani 1 1 d .
H2A H 0.3418 0.8978 0.4150 0.080 Uiso 1 1 calc R
H2B H 0.3634 0.7506 0.4150 0.080 Uiso 1 1 calc R
H2C H 0.3585 0.8279 0.4819 0.080 Uiso 1 1 calc R
B3 B 0.1527(4) 0.4926(8) 0.2734(4) 0.0453(19) Uani 1 1 d D
H31 H 0.177(2) 0.576(4) 0.297(2) 0.032(15) Uiso 1 1 d D
H32 H 0.172(2) 0.397(3) 0.285(2) 0.034(15) Uiso 1 1 d D
H33 H 0.153(2) 0.495(5) 0.2196(16) 0.037(14) Uiso 1 1 d D
B4 B 0.0987(3) 0.4659(7) 0.3818(4) 0.0358(17) Uani 1 1 d D
H41 H 0.1269(18) 0.378(3) 0.391(3) 0.038(13) Uiso 1 1 d D
H42 H 0.1251(16) 0.545(3) 0.403(2) 0.019(12) Uiso 1 1 d D
H43 H 0.0553(16) 0.452(4) 0.408(2) 0.046(16) Uiso 1 1 d D
N2 N 0.0886(2) 0.4887(5) 0.3088(2) 0.0395(13) Uani 1 1 d .
C3 C 0.0562(3) 0.6140(6) 0.2983(3) 0.068(2) Uani 1 1 d .
H3A H 0.0475 0.6248 0.2520 0.102 Uiso 1 1 calc R
H3B H 0.0822 0.6848 0.3132 0.102 Uiso 1 1 calc R
H3C H 0.0178 0.6141 0.3227 0.102 Uiso 1 1 calc R
C4 C 0.0505(3) 0.3850(7) 0.2818(3) 0.070(2) Uani 1 1 d .
H4A H 0.0124 0.3787 0.3065 0.105 Uiso 1 1 calc R
H4B H 0.0727 0.3032 0.2845 0.105 Uiso 1 1 calc R
H4C H 0.0411 0.4040 0.2363 0.105 Uiso 1 1 calc R
B5 B 0.3304(4) 0.4201(8) 0.3107(4) 0.051(2) Uani 1 1 d D
H51 H 0.339(3) 0.468(5) 0.3578(19) 0.07(2) Uiso 1 1 d D
H52 H 0.2816(17) 0.447(5) 0.299(3) 0.057(18) Uiso 1 1 d D
H53 H 0.361(2) 0.436(5) 0.2683(19) 0.048(17) Uiso 1 1 d D
B6 B 0.2820(4) 0.2463(8) 0.3792(5) 0.054(2) Uani 1 1 d D
H61 H 0.2351(16) 0.271(5) 0.361(2) 0.044(17) Uiso 1 1 d D
H62 H 0.291(2) 0.312(5) 0.418(2) 0.06(2) Uiso 1 1 d D
H63 H 0.285(2) 0.149(3) 0.398(3) 0.047(14) Uiso 1 1 d D
N3 N 0.3302(2) 0.2725(4) 0.3242(2) 0.0401(13) Uani 1 1 d .
C5 C 0.3139(3) 0.1982(6) 0.2658(3) 0.065(2) Uani 1 1 d .
H5A H 0.3453 0.2110 0.2325 0.098 Uiso 1 1 calc R
H5B H 0.2743 0.2276 0.2493 0.098 Uiso 1 1 calc R
H5C H 0.3114 0.1066 0.2767 0.098 Uiso 1 1 calc R
C6 C 0.3911(3) 0.2300(7) 0.3459(3) 0.063(2) Uani 1 1 d .
H6A H 0.3905 0.1370 0.3536 0.094 Uiso 1 1 calc R
H6B H 0.4019 0.2747 0.3861 0.094 Uiso 1 1 calc R
H6C H 0.4214 0.2501 0.3124 0.094 Uiso 1 1 calc R
B7 B -0.1217(5) 0.9237(9) 0.6191(5) 0.058(2) Uani 1 1 d D
H71 H -0.097(2) 0.957(5) 0.5751(19) 0.046(16) Uiso 1 1 d D
H72 H -0.096(3) 0.839(4) 0.634(3) 0.06(2) Uiso 1 1 d D
H73 H -0.1694(18) 0.906(5) 0.605(3) 0.08(2) Uiso 1 1 d D
B8 B -0.0452(4) 1.0479(9) 0.6883(4) 0.054(2) Uani 1 1 d D
H81 H -0.023(2) 1.080(4) 0.6394(19) 0.037(17) Uiso 1 1 d D
H82 H -0.030(3) 0.957(4) 0.709(3) 0.08(2) Uiso 1 1 d D
H83 H -0.034(2) 1.126(4) 0.721(2) 0.039(16) Uiso 1 1 d D
N4 N -0.1163(2) 1.0304(5) 0.6731(2) 0.0491(15) Uani 1 1 d .
C7 C -0.1502(3) 0.9909(7) 0.7322(3) 0.081(2) Uani 1 1 d .
H7A H -0.1440 1.0551 0.7663 0.121 Uiso 1 1 calc R
H7B H -0.1350 0.9072 0.7470 0.121 Uiso 1 1 calc R
H7C H -0.1939 0.9842 0.7222 0.121 Uiso 1 1 calc R
C8 C -0.1421(3) 1.1530(6) 0.6496(3) 0.064(2) Uani 1 1 d .
H8A H -0.1850 1.1401 0.6372 0.095 Uiso 1 1 calc R
H8B H -0.1188 1.1829 0.6120 0.095 Uiso 1 1 calc R
H8C H -0.1399 1.2175 0.6842 0.095 Uiso 1 1 calc R
B9 B 0.0283(4) 0.8932(7) 0.4560(4) 0.0400(18) Uani 1 1 d D
H91 H -0.0184(14) 0.885(4) 0.4763(18) 0.006(11) Uiso 1 1 d D
H92 H 0.0595(18) 0.862(4) 0.4964(18) 0.032(14) Uiso 1 1 d D
H93 H 0.038(2) 0.842(4) 0.4111(19) 0.053(17) Uiso 1 1 d D
B10 B 0.0242(4) 1.1105(7) 0.5111(4) 0.0407(18) Uani 1 1 d D
H101 H 0.0540(19) 1.075(4) 0.5519(19) 0.034(15) Uiso 1 1 d D
H102 H -0.0239(16) 1.090(4) 0.526(2) 0.034(15) Uiso 1 1 d D
H103 H 0.0301(18) 1.217(3) 0.508(2) 0.021(12) Uiso 1 1 d D
N5 N 0.0401(2) 1.0402(4) 0.4459(2) 0.0358(12) Uani 1 1 d .
C9 C 0.1052(3) 1.0643(6) 0.4294(3) 0.0532(19) Uani 1 1 d .
H9A H 0.1164 1.0133 0.3912 0.080 Uiso 1 1 calc R
H9B H 0.1311 1.0395 0.4661 0.080 Uiso 1 1 calc R
H9C H 0.1110 1.1559 0.4200 0.080 Uiso 1 1 calc R
C10 C 0.0013(3) 1.0907(5) 0.3925(3) 0.0594(17) Uani 1 1 d .
H10A H 0.0131 1.0496 0.3516 0.089 Uiso 1 1 calc R
H10B H 0.0070 1.1840 0.3890 0.089 Uiso 1 1 calc R
H10C H -0.0417 1.0719 0.4018 0.089 Uiso 1 1 calc R
B11 B 0.1208(4) 0.9179(8) 0.6461(4) 0.041(2) Uani 1 1 d D
H111 H 0.116(2) 0.905(5) 0.5934(17) 0.059(17) Uiso 1 1 d D
H112 H 0.0752(19) 0.965(5) 0.654(3) 0.064(19) Uiso 1 1 d D
H113 H 0.1594(18) 0.976(4) 0.659(2) 0.042(15) Uiso 1 1 d D
B12 B 0.0687(4) 0.7010(8) 0.6539(4) 0.0410(19) Uani 1 1 d D
H121 H 0.0657(19) 0.706(4) 0.6017(16) 0.031(14) Uiso 1 1 d D
H122 H 0.0285(18) 0.748(4) 0.673(2) 0.043(16) Uiso 1 1 d D
H123 H 0.066(2) 0.606(4) 0.673(2) 0.048(16) Uiso 1 1 d D
N6 N 0.1225(2) 0.7823(4) 0.6808(2) 0.0368(12) Uani 1 1 d .
C11 C 0.1811(3) 0.7158(6) 0.6657(3) 0.0531(18) Uani 1 1 d .
H11A H 0.2154 0.7671 0.6820 0.080 Uiso 1 1 calc R
H11B H 0.1850 0.7054 0.6187 0.080 Uiso 1 1 calc R
H11C H 0.1815 0.6310 0.6865 0.080 Uiso 1 1 calc R
C12 C 0.1184(3) 0.7962(6) 0.7525(3) 0.0585(19) Uani 1 1 d .
H12A H 0.1204 0.7110 0.7728 0.088 Uiso 1 1 calc R
H12B H 0.0796 0.8376 0.7639 0.088 Uiso 1 1 calc R
H12C H 0.1524 0.8491 0.7680 0.088 Uiso 1 1 calc R
O1 O 0.19969(17) 0.3792(4) 0.49194(17) 0.0365(10) Uani 1 1 d .
C21 C 0.2432(3) 0.3183(8) 0.5357(4) 0.081(3) Uani 1 1 d .
H21A H 0.2833 0.3622 0.5331 0.097 Uiso 1 1 calc R
H21B H 0.2489 0.2269 0.5237 0.097 Uiso 1 1 calc R
C22 C 0.2183(4) 0.3284(11) 0.6018(4) 0.155(5) Uani 1 1 d .
H22A H 0.2281 0.2502 0.6272 0.186 Uiso 1 1 calc R
H22B H 0.2356 0.4041 0.6244 0.186 Uiso 1 1 calc R
C23 C 0.1531(3) 0.3419(6) 0.5942(3) 0.0656(19) Uani 1 1 d .
H23A H 0.1355 0.3941 0.6298 0.079 Uiso 1 1 calc R
H23B H 0.1328 0.2568 0.5936 0.079 Uiso 1 1 calc R
C24 C 0.1458(3) 0.4094(6) 0.5297(3) 0.0493(17) Uani 1 1 d .
H24A H 0.1086 0.3787 0.5073 0.059 Uiso 1 1 calc R
H24B H 0.1424 0.5035 0.5362 0.059 Uiso 1 1 calc R
O2 O -0.04116(16) 0.6862(3) 0.55401(18) 0.0370(10) Uani 1 1 d .
C25 C -0.0815(3) 0.6059(6) 0.5912(4) 0.0646(18) Uani 1 1 d .
H25A H -0.1246 0.6323 0.5844 0.077 Uiso 1 1 calc R
H25B H -0.0720 0.6131 0.6380 0.077 Uiso 1 1 calc R
C26 C -0.0721(4) 0.4708(6) 0.5685(4) 0.075(2) Uani 1 1 d .
H26A H -0.1101 0.4197 0.5725 0.090 Uiso 1 1 calc R
H26B H -0.0390 0.4280 0.5932 0.090 Uiso 1 1 calc R
C27 C -0.0546(3) 0.4887(6) 0.4990(4) 0.069(2) Uani 1 1 d .
H27A H -0.0910 0.5020 0.4713 0.083 Uiso 1 1 calc R
H27B H -0.0311 0.4140 0.4825 0.083 Uiso 1 1 calc R
C28 C -0.0154(3) 0.6081(6) 0.5016(3) 0.059(2) Uani 1 1 d .
H28A H 0.0277 0.5856 0.5110 0.071 Uiso 1 1 calc R
H28B H -0.0171 0.6551 0.4599 0.071 Uiso 1 1 calc R

loop_
_atom_site_aniso_label
_atom_site_aniso_U_11
_atom_site_aniso_U_22
_atom_site_aniso_U_33
_atom_site_aniso_U_23
_atom_site_aniso_U_13
_atom_site_aniso_U_12
Y1 0.0339(3) 0.0320(3) 0.0310(3) 0.0029(4) -0.0004(3) -0.0028(3)
Y2 0.0340(3) 0.0301(2) 0.0327(3) 0.0010(4) 0.0015(3) -0.0018(3)
B1 0.041(5) 0.041(5) 0.048(5) 0.000(4) -0.012(4) 0.001(4)
B2 0.043(5) 0.036(4) 0.036(6) 0.001(4) 0.002(3) -0.005(3)
N1 0.034(3) 0.034(3) 0.046(3) -0.004(3) 0.002(3) -0.006(3)
C1 0.059(5) 0.043(4) 0.075(5) -0.010(4) 0.005(4) -0.003(4)
C2 0.041(4) 0.055(4) 0.063(5) -0.005(4) -0.002(3) -0.013(3)
B3 0.060(5) 0.043(5) 0.034(4) 0.003(4) -0.008(4) -0.007(4)
B4 0.033(4) 0.038(4) 0.036(5) 0.000(4) 0.001(4) -0.008(3)
N2 0.039(3) 0.040(3) 0.039(3) 0.000(3) -0.012(2) -0.006(3)
C3 0.064(5) 0.074(5) 0.066(5) 0.019(4) -0.004(4) 0.011(4)
C4 0.070(5) 0.093(6) 0.047(5) -0.004(4) -0.016(4) -0.035(5)
B5 0.052(6) 0.050(6) 0.050(6) 0.010(4) 0.008(4) -0.002(4)
B6 0.069(6) 0.040(5) 0.052(7) 0.008(4) 0.018(5) 0.001(4)
N3 0.041(3) 0.040(3) 0.039(3) -0.004(3) 0.001(3) 0.011(3)
C5 0.087(6) 0.061(5) 0.048(5) -0.018(4) -0.001(4) 0.003(4)
C6 0.043(4) 0.067(5) 0.078(5) -0.002(4) -0.005(4) 0.016(4)
B7 0.048(6) 0.053(6) 0.071(6) -0.003(5) 0.019(5) -0.011(5)
B8 0.066(6) 0.056(6) 0.039(5) -0.002(5) -0.007(5) 0.016(5)
N4 0.054(4) 0.043(3) 0.050(4) 0.008(3) 0.009(3) 0.011(3)
C7 0.081(5) 0.096(6) 0.066(5) 0.012(5) 0.044(4) 0.018(5)
C8 0.067(5) 0.053(5) 0.072(5) -0.015(4) 0.005(4) 0.013(4)
B9 0.056(5) 0.039(4) 0.026(4) 0.002(4) 0.002(4) -0.004(4)
B10 0.037(4) 0.035(4) 0.050(5) 0.002(4) 0.001(4) -0.003(4)
N5 0.031(3) 0.038(3) 0.038(3) 0.003(2) 0.003(2) 0.000(2)
C9 0.036(4) 0.054(4) 0.070(5) 0.015(3) 0.016(3) -0.004(3)
C10 0.062(4) 0.066(4) 0.050(4) 0.021(4) -0.002(6) 0.016(3)
B11 0.040(5) 0.044(5) 0.038(5) 0.000(4) -0.012(4) -0.014(4)
B12 0.040(5) 0.046(5) 0.037(5) 0.010(4) -0.004(4) 0.001(4)
N6 0.031(3) 0.047(3) 0.032(3) -0.003(3) -0.001(2) 0.007(2)
C11 0.037(4) 0.055(4) 0.068(5) 0.003(4) 0.001(3) 0.008(3)
C12 0.063(5) 0.068(5) 0.044(5) 0.002(4) -0.010(3) 0.009(4)
O1 0.034(2) 0.044(2) 0.031(2) 0.005(2) 0.0036(19) 0.005(2)
C21 0.068(5) 0.112(7) 0.063(6) 0.035(5) 0.015(4) 0.043(5)
C22 0.129(9) 0.297(14) 0.039(6) 0.053(7) 0.029(6) 0.125(9)
C23 0.075(5) 0.086(5) 0.036(4) 0.016(4) 0.009(4) -0.002(4)
C24 0.039(4) 0.060(4) 0.049(4) 0.006(4) 0.000(3) -0.009(3)
O2 0.037(2) 0.029(2) 0.045(3) -0.003(2) 0.0050(19) -0.0065(19)
C25 0.076(4) 0.059(4) 0.058(4) 0.000(5) 0.018(5) -0.022(4)
C26 0.096(6) 0.044(5) 0.085(7) 0.009(4) -0.001(4) -0.011(4)
C27 0.079(5) 0.046(5) 0.083(6) -0.020(4) 0.011(4) -0.019(4)
C28 0.062(5) 0.041(4) 0.075(5) -0.012(4) 0.004(4) -0.009(4)

loop_
_atom_type_symbol
_atom_type_description
_atom_type_scat_dispersion_real
_atom_type_scat_dispersion_imag
_atom_type_scat_source
C C 0.0033 0.0016 'International Tables Vol C Tables 4.2.6.8 and 6.1.1.4'
H H 0.0000 0.0000 'International Tables Vol C Tables 4.2.6.8 and 6.1.1.4'
B B 0.0013 0.0007 'International Tables Vol C Tables 4.2.6.8 and 6.1.1.4'
N N 0.0061 0.0033 'International Tables Vol C Tables 4.2.6.8 and 6.1.1.4'
O O 0.0106 0.0060 'International Tables Vol C Tables 4.2.6.8 and 6.1.1.4'
Y Y -2.7962 3.5667 'International Tables Vol C Tables 4.2.6.8 and 6.1.1.4'

loop_
_geom_angle_atom_site_label_1
_geom_angle_atom_site_label_2
_geom_angle_atom_site_label_3
_geom_angle
O1 Y1 B6 76.9(2)
O1 Y1 B4 78.08(19)
B6 Y1 B4 112.8(2)
O1 Y1 B1 74.71(18)
B6 Y1 B1 115.8(3)
B4 Y1 B1 115.6(2)
O1 Y1 B2 123.71(18)
B6 Y1 B2 142.1(2)
B4 Y1 B2 103.1(2)
B1 Y1 B2 53.7(2)
O1 Y1 B3 127.86(18)
B6 Y1 B3 102.6(3)
B4 Y1 B3 53.6(2)
B1 Y1 B3 139.9(2)
B2 Y1 B3 88.8(2)
O1 Y1 B5 124.57(19)
B6 Y1 B5 53.0(2)
B4 Y1 B5 138.5(2)
B1 Y1 B5 104.5(3)
B2 Y1 B5 91.9(2)
B3 Y1 B5 88.9(2)
O1 Y1 H11 63.5(10)
B6 Y1 H11 126.9(11)
B4 Y1 H11 92.9(8)
B1 Y1 H11 23.1(7)
B2 Y1 H11 60.2(11)
B3 Y1 H11 129.3(10)
B5 Y1 H11 127.6(8)
O1 Y1 H12 75.7(11)
B6 Y1 H12 94.7(9)
B4 Y1 H12 136.1(9)
B1 Y1 H12 22.7(8)
B2 Y1 H12 65.4(11)
B3 Y1 H12 153.3(11)
B5 Y1 H12 85.3(9)
H11 Y1 H12 43.8(12)
O1 Y1 H21 139.9(8)
B6 Y1 H21 121.6(8)
B4 Y1 H21 117.6(8)
B1 Y1 H21 65.2(9)
B2 Y1 H21 22.4(7)
B3 Y1 H21 85.5(9)
B5 Y1 H21 69.7(7)
H11 Y1 H21 78.3(13)
H12 Y1 H21 68.1(14)
O1 Y1 H22 114.3(13)
B6 Y1 H22 165.0(8)
B4 Y1 H22 80.2(8)
B1 Y1 H22 61.1(13)
B2 Y1 H22 23.3(7)
B3 Y1 H22 78.8(13)
B5 Y1 H22 112.4(10)
H11 Y1 H22 56.6(18)
H12 Y1 H22 79.4(15)
H21 Y1 H22 43.4(11)
O1 Y1 H31 140.8(11)
B6 Y1 H31 120.0(10)
B4 Y1 H31 62.9(11)
B1 Y1 H31 118.3(8)
B2 Y1 H31 66.3(8)
B3 Y1 H31 22.5(8)
B5 Y1 H31 89.6(12)
H11 Y1 H31 113.0(14)
H12 Y1 H31 131.2(13)
H21 Y1 H31 64.8(12)
H22 Y1 H31 58.1(16)
O1 Y1 H41 65.4(12)
B6 Y1 H41 90.1(8)
B4 Y1 H41 23.6(7)
B1 Y1 H41 125.6(12)
B2 Y1 H41 126.6(7)
B3 Y1 H41 62.5(12)
B5 Y1 H41 128.2(11)
H11 Y1 H41 103.0(14)
H12 Y1 H41 138.5(17)
H21 Y1 H41 140.1(12)
H22 Y1 H41 103.6(10)
H31 Y1 H41 78.8(14)
O1 Y1 H42 78.4(10)
B6 Y1 H42 133.5(8)
B4 Y1 H42 22.6(7)
B1 Y1 H42 94.5(8)
B2 Y1 H42 84.1(8)
B3 Y1 H42 64.6(10)
B5 Y1 H42 153.2(10)
H11 Y1 H42 72.6(12)
H12 Y1 H42 116.4(12)
H21 Y1 H42 102.6(11)
H22 Y1 H42 60.8(11)
H31 Y1 H42 64.5(16)
H41 Y1 H42 43.6(10)
O1 Y1 H51 114.3(11)
B6 Y1 H51 59.5(12)
B4 Y1 H51 160.9(8)
B1 Y1 H51 82.5(8)
B2 Y1 H51 82.5(12)
B3 Y1 H51 109.0(9)
B5 Y1 H51 22.5(7)
H11 Y1 H51 105.6(11)
H12 Y1 H51 62.9(12)
H21 Y1 H51 63.1(15)
H22 Y1 H51 105.7(14)
H31 Y1 H51 104.3(16)
H41 Y1 H51 147.0(14)
H42 Y1 H51 165.4(16)
O1 Y1 H52 139.8(12)
B6 Y1 H52 62.9(12)
B4 Y1 H52 119.2(10)
B1 Y1 H52 119.2(12)
B2 Y1 H52 89.5(13)
B3 Y1 H52 67.8(10)
B5 Y1 H52 21.2(9)
H11 Y1 H52 141.1(15)
H12 Y1 H52 103.5(15)
H21 Y1 H52 67.8(15)
H22 Y1 H52 104.8(17)
H31 Y1 H52 69.4(15)
H41 Y1 H52 115.2(17)
H42 Y1 H52 132.0(14)
H51 Y1 H52 42.0(12)
O1 Y1 H61 79.3(12)
B6 Y1 H61 23.2(8)
B4 Y1 H61 91.2(9)
B1 Y1 H61 137.0(10)
B2 Y1 H61 154.7(11)
B3 Y1 H61 83.0(10)
B5 Y1 H61 64.2(11)
H11 Y1 H61 140.8(15)
H12 Y1 H61 117.3(12)
H21 Y1 H61 132.6(13)
H22 Y1 H61 161.6(17)
H31 Y1 H61 103.5(13)
H41 Y1 H61 69.8(13)
H42 Y1 H61 113.2(12)
H51 Y1 H61 77.7(15)
H52 Y1 H61 65.3(17)
O1 Y1 H62 65.4(12)
B6 Y1 H62 22.4(8)
B4 Y1 H62 124.8(12)
B1 Y1 H62 93.7(9)
B2 Y1 H62 131.3(12)
B3 Y1 H62 125.0(9)
B5 Y1 H62 59.3(13)
H11 Y1 H62 105.1(13)
H12 Y1 H62 73.4(13)
H21 Y1 H62 117.1(15)
H22 Y1 H62 151.9(14)
H31 Y1 H62 141.0(14)
H41 Y1 H62 101.3(14)
H42 Y1 H62 139.2(16)
H51 Y1 H62 55.5(18)
H52 Y1 H62 75.7(16)
H61 Y1 H62 43.9(12)
O2 Y2 B9 78.69(18)
O2 Y2 B12 74.33(19)
B9 Y2 B12 112.1(2)
O2 Y2 B7 78.2(2)
B9 Y2 B7 114.6(3)
B12 Y2 B7 118.7(3)
O2 Y2 B10 127.47(18)
B9 Y2 B10 53.5(2)
B12 Y2 B10 138.9(2)
B7 Y2 B10 101.0(3)
O2 Y2 B8 125.0(2)
B9 Y2 B8 141.4(2)
B12 Y2 B8 104.2(2)
B7 Y2 B8 53.8(3)
B10 Y2 B8 90.2(3)
O2 Y2 B11 124.20(19)
B9 Y2 B11 102.8(2)
B12 Y2 B11 53.1(2)
B7 Y2 B11 140.1(3)
B10 Y2 B11 90.0(2)
B8 Y2 B11 88.3(3)
O2 Y2 H71 82.0(13)
B9 Y2 H71 94.1(10)
B12 Y2 H71 139.8(10)
B7 Y2 H71 22.5(8)
B10 Y2 H71 81.2(10)
B8 Y2 H71 64.2(12)
B11 Y2 H71 150.9(13)
O2 Y2 H72 64.7(12)
B9 Y2 H72 124.9(12)
B12 Y2 H72 96.6(9)
B7 Y2 H72 22.6(8)
B10 Y2 H72 123.6(8)
B8 Y2 H72 60.8(12)
B11 Y2 H72 131.5(12)
H71 Y2 H72 43.3(13)
O2 Y2 H81 141.7(12)
B9 Y2 H81 119.2(9)
B12 Y2 H81 120.5(11)
B7 Y2 H81 63.7(12)
B10 Y2 H81 66.8(9)
B8 Y2 H81 23.5(8)
B11 Y2 H81 86.8(13)
H71 Y2 H81 64.2(18)
H72 Y2 H81 78.0(16)
O2 Y2 H91 67.7(9)
B9 Y2 H91 22.9(7)
B12 Y2 H91 124.0(9)
B7 Y2 H91 92.2(8)
B10 Y2 H91 59.9(9)
B8 Y2 H91 131.1(9)
B11 Y2 H91 125.7(7)
H71 Y2 H91 73.0(13)
H72 Y2 H91 102.3(14)
H81 Y2 H91 114.9(14)
O2 Y2 H92 82.1(11)
B9 Y2 H92 23.0(8)
B12 Y2 H92 91.6(9)
B7 Y2 H92 136.9(9)
B10 Y2 H92 62.9(10)
B8 Y2 H92 151.3(11)
B11 Y2 H92 82.2(9)
H71 Y2 H92 117.1(12)
H72 Y2 H92 141.9(15)
H81 Y2 H92 128.3(14)
H91 Y2 H92 44.7(11)
O2 Y2 H101 143.9(10)
B9 Y2 H101 65.2(10)
B12 Y2 H101 118.7(9)
B7 Y2 H101 115.8(10)
B10 Y2 H101 22.8(8)
B8 Y2 H101 86.4(11)
B11 Y2 H101 67.5(8)
H71 Y2 H101 99.7(14)
H72 Y2 H101 137.4(14)
H81 Y2 H101 64.2(14)
H91 Y2 H101 78.3(13)
H92 Y2 H101 64.9(16)
O2 Y2 H102 118.8(10)
B9 Y2 H102 62.2(10)
B12 Y2 H102 161.7(8)
B7 Y2 H102 78.1(8)
B10 Y2 H102 23.1(7)
B8 Y2 H102 79.2(10)
B11 Y2 H102 109.8(9)
H71 Y2 H102 58.1(13)
H72 Y2 H102 100.6(11)
H81 Y2 H102 58.2(13)
H91 Y2 H102 57.9(14)
H92 Y2 H102 78.6(13)
H101 Y2 H102 43.2(12)
O2 Y2 H111 117.2(11)
B9 Y2 H111 80.6(8)
B12 Y2 H111 60.4(12)
B7 Y2 H111 161.1(9)
B10 Y2 H111 78.7(11)
B8 Y2 H111 107.4(10)
B11 Y2 H111 22.3(8)
H71 Y2 H111 158.2(17)
H72 Y2 H111 152.4(14)
H81 Y2 H111 99.8(17)
H91 Y2 H111 103.5(11)
H92 Y2 H111 59.9(12)
H101 Y2 H111 58.8(15)
H102 Y2 H111 101.4(14)
O2 Y2 H112 139.5(13)
B9 Y2 H112 116.6(13)
B12 Y2 H112 65.2(13)
B7 Y2 H112 120.5(10)
B10 Y2 H112 86.6(15)
B8 Y2 H112 67.5(10)
B11 Y2 H112 21.2(10)
H71 Y2 H112 129.8(15)
H72 Y2 H112 118.1(18)
H81 Y2 H112 66.2(16)
H91 Y2 H112 137.9(16)
H92 Y2 H112 99.2(15)
H101 Y2 H112 64.4(17)
H102 Y2 H112 100.9(17)
H111 Y2 H112 40.7(14)
O2 Y2 H121 63.8(10)
B9 Y2 H121 90.2(8)
B12 Y2 H121 22.3(7)
B7 Y2 H121 129.5(10)
B10 Y2 H121 128.2(9)
B8 Y2 H121 126.5(8)
B11 Y2 H121 60.4(10)
H71 Y2 H121 144.0(16)
H72 Y2 H121 107.1(13)
H81 Y2 H121 141.0(14)
H91 Y2 H121 102.0(12)
H92 Y2 H121 71.1(12)
H101 Y2 H121 114.5(14)
H102 Y2 H121 149.1(12)
H111 Y2 H121 57.7(15)
H112 Y2 H121 78.2(15)
O2 Y2 H122 76.1(12)
B9 Y2 H122 132.8(9)
B12 Y2 H122 22.1(8)
B7 Y2 H122 98.4(9)
B10 Y2 H122 152.1(12)
B8 Y2 H122 85.2(9)
B11 Y2 H122 62.4(11)
H71 Y2 H122 120.6(12)
H72 Y2 H122 77.6(13)
H81 Y2 H122 105.1(14)
H91 Y2 H122 139.2(14)
H92 Y2 H122 113.5(12)
H101 Y2 H122 129.3(14)
H102 Y2 H122 162.9(15)
H111 Y2 H122 76.5(15)
H112 Y2 H122 66.2(18)
H121 Y2 H122 42.8(11)
N1 B1 Y1 99.9(4)
N1 B1 H11 106(2)
Y1 B1 H11 58(2)
N1 B1 H12 112(2)
Y1 B1 H12 49(2)
H11 B1 H12 101(3)
N1 B1 H13 120(2)
Y1 B1 H13 140(2)
H11 B1 H13 109(3)
H12 B1 H13 108(3)
N1 B2 Y1 97.8(4)
N1 B2 H21 111(2)
Y1 B2 H21 54.4(19)
N1 B2 H22 106(3)
Y1 B2 H22 58(2)
H21 B2 H22 105(3)
N1 B2 H23 110(2)
Y1 B2 H23 151(2)
H21 B2 H23 104(3)
H22 B2 H23 120(4)
C2 N1 C1 108.5(4)
C2 N1 B1 111.7(5)
C1 N1 B1 108.9(5)
C2 N1 B2 109.8(5)
C1 N1 B2 109.8(5)
B1 N1 B2 108.2(5)
N1 C1 H1A 109.5
N1 C1 H1B 109.5
H1A C1 H1B 109.5
N1 C1 H1C 109.5
H1A C1 H1C 109.5
H1B C1 H1C 109.5
N1 C2 H2A 109.5
N1 C2 H2B 109.5
H2A C2 H2B 109.5
N1 C2 H2C 109.5
H2A C2 H2C 109.5
H2B C2 H2C 109.5
N2 B3 Y1 95.9(4)
N2 B3 H31 104(3)
Y1 B3 H31 53(2)
N2 B3 H32 103(3)
Y1 B3 H32 65(3)
H31 B3 H32 114(4)
N2 B3 H33 118(2)
Y1 B3 H33 146(2)
H31 B3 H33 114(4)
H32 B3 H33 103(4)
N2 B4 Y1 100.7(4)
N2 B4 H41 112(3)
Y1 B4 H41 59(2)
N2 B4 H42 111(2)
Y1 B4 H42 54(2)
H41 B4 H42 104(3)
N2 B4 H43 112(2)
Y1 B4 H43 147(2)
H41 B4 H43 106(3)
H42 B4 H43 111(3)
C4 N2 C3 108.3(5)
C4 N2 B4 109.8(5)
C3 N2 B4 110.0(5)
C4 N2 B3 110.3(5)
C3 N2 B3 109.3(5)
B4 N2 B3 109.2(5)
N2 C3 H3A 109.5
N2 C3 H3B 109.5
H3A C3 H3B 109.5
N2 C3 H3C 109.5
H3A C3 H3C 109.5
H3B C3 H3C 109.5
N2 C4 H4A 109.5
N2 C4 H4B 109.5
H4A C4 H4B 109.5
N2 C4 H4C 109.5
H4A C4 H4C 109.5
H4B C4 H4C 109.5
N3 B5 Y1 96.9(4)
N3 B5 H51 107(3)
Y1 B5 H51 63(3)
N3 B5 H52 106(3)
Y1 B5 H52 47(3)
H51 B5 H52 104(4)
N3 B5 H53 107(3)
Y1 B5 H53 152(3)
H51 B5 H53 122(4)
H52 B5 H53 111(4)
N3 B6 Y1 101.6(4)
N3 B6 H61 110(3)
Y1 B6 H61 54(3)
N3 B6 H62 108(3)
Y1 B6 H62 57(3)
H61 B6 H62 105(4)
N3 B6 H63 113(3)
Y1 B6 H63 146(3)
H61 B6 H63 112(4)
H62 B6 H63 108(4)
C6 N3 C5 108.0(5)
C6 N3 B5 110.3(5)
C5 N3 B5 111.7(5)
C6 N3 B6 109.6(5)
C5 N3 B6 109.7(5)
B5 N3 B6 107.6(5)
N3 C5 H5A 109.5
N3 C5 H5B 109.5
H5A C5 H5B 109.5
N3 C5 H5C 109.5
H5A C5 H5C 109.5
H5B C5 H5C 109.5
N3 C6 H6A 109.5
N3 C6 H6B 109.5
H6A C6 H6B 109.5
N3 C6 H6C 109.5
H6A C6 H6C 109.5
H6B C6 H6C 109.5
N4 B7 Y2 100.0(5)
N4 B7 H71 109(3)
Y2 B7 H71 52(3)
N4 B7 H72 109(3)
Y2 B7 H72 57(3)
H71 B7 H72 103(4)
N4 B7 H73 112(3)
Y2 B7 H73 147(3)
H71 B7 H73 108(4)
H72 B7 H73 116(5)
N4 B8 Y2 98.5(4)
N4 B8 H81 105(3)
Y2 B8 H81 52(2)
N4 B8 H82 106(4)
Y2 B8 H82 71(4)
H81 B8 H82 117(4)
N4 B8 H83 115(3)
Y2 B8 H83 144(3)
H81 B8 H83 103(4)
H82 B8 H83 110(4)
C8 N4 C7 108.5(5)
C8 N4 B7 110.4(6)
C7 N4 B7 110.4(6)
C8 N4 B8 109.8(6)
C7 N4 B8 110.8(5)
B7 N4 B8 107.0(6)
N4 C7 H7A 109.5
N4 C7 H7B 109.5
H7A C7 H7B 109.5
N4 C7 H7C 109.5
H7A C7 H7C 109.5
H7B C7 H7C 109.5
N4 C8 H8A 109.5
N4 C8 H8B 109.5
H8A C8 H8B 109.5
N4 C8 H8C 109.5
H8A C8 H8C 109.5
H8B C8 H8C 109.5
N5 B9 Y2 100.1(4)
N5 B9 H91 106(2)
Y2 B9 H91 56(2)
N5 B9 H92 106(2)
Y2 B9 H92 53(2)
H91 B9 H92 105(3)
N5 B9 H93 109(3)
Y2 B9 H93 150(3)
H91 B9 H93 117(3)
H92 B9 H93 113(4)
N5 B10 Y2 98.2(4)
N5 B10 H101 111(2)
Y2 B10 H101 54(2)
N5 B10 H102 110(3)
Y2 B10 H102 62(2)
H101 B10 H102 106(4)
N5 B10 H103 113(2)
Y2 B10 H103 148(2)
H101 B10 H103 107(3)
H102 B10 H103 108(3)
C10 N5 C9 108.6(5)
C10 N5 B9 110.5(5)
C9 N5 B9 110.7(5)
C10 N5 B10 110.1(5)
C9 N5 B10 109.3(5)
B9 N5 B10 107.7(5)
N5 C9 H9A 109.5
N5 C9 H9B 109.5
H9A C9 H9B 109.5
N5 C9 H9C 109.5
H9A C9 H9C 109.5
H9B C9 H9C 109.5
N5 C10 H10A 109.5
N5 C10 H10B 109.5
H10A C10 H10B 109.5
N5 C10 H10C 109.5
H10A C10 H10C 109.5
H10B C10 H10C 109.5
N6 B11 Y2 96.9(4)
N6 B11 H111 110(3)
Y2 B11 H111 59(3)
N6 B11 H112 110(3)
Y2 B11 H112 46(3)
H111 B11 H112 97(4)
N6 B11 H113 112(3)
Y2 B11 H113 151(3)
H111 B11 H113 113(4)
H112 B11 H113 115(4)
N6 B12 Y2 100.6(4)
N6 B12 H121 112(2)
Y2 B12 H121 57(2)
N6 B12 H122 104(3)
Y2 B12 H122 55(3)
H121 B12 H122 107(4)
N6 B12 H123 115(3)
Y2 B12 H123 143(3)
H121 B12 H123 114(4)
H122 B12 H123 103(4)
C11 N6 C12 107.8(4)
C11 N6 B12 109.0(5)
C12 N6 B12 111.2(5)
C11 N6 B11 109.9(5)
C12 N6 B11 111.2(5)
B12 N6 B11 107.8(5)
N6 C11 H11A 109.5
N6 C11 H11B 109.5
H11A C11 H11B 109.5
N6 C11 H11C 109.5
H11A C11 H11C 109.5
H11B C11 H11C 109.5
N6 C12 H12A 109.5
N6 C12 H12B 109.5
H12A C12 H12B 109.5
N6 C12 H12C 109.5
H12A C12 H12C 109.5
H12B C12 H12C 109.5
C24 O1 C21 107.0(4)
C24 O1 Y1 123.8(3)
C21 O1 Y1 125.6(4)
O1 C21 C22 107.6(5)
O1 C21 H21A 110.2
C22 C21 H21A 110.2
O1 C21 H21B 110.2
C22 C21 H21B 110.2
H21A C21 H21B 108.5
C23 C22 C21 105.8(7)
C23 C22 H22A 110.6
C21 C22 H22A 110.6
C23 C22 H22B 110.6
C21 C22 H22B 110.6
H22A C22 H22B 108.7
C22 C23 C24 104.1(5)
C22 C23 H23A 110.9
C24 C23 H23A 110.9
C22 C23 H23B 110.9
C24 C23 H23B 110.9
H23A C23 H23B 108.9
O1 C24 C23 106.8(5)
O1 C24 H24A 110.4
C23 C24 H24A 110.4
O1 C24 H24B 110.4
C23 C24 H24B 110.4
H24A C24 H24B 108.6
C25 O2 C28 107.9(4)
C25 O2 Y2 126.3(4)
C28 O2 Y2 123.3(3)
O2 C25 C26 107.1(5)
O2 C25 H25A 110.3
C26 C25 H25A 110.3
O2 C25 H25B 110.3
C26 C25 H25B 110.3
H25A C25 H25B 108.6
C25 C26 C27 102.7(6)
C25 C26 H26A 111.2
C27 C26 H26A 111.2
C25 C26 H26B 111.2
C27 C26 H26B 111.2
H26A C26 H26B 109.1
C26 C27 C28 102.3(6)
C26 C27 H27A 111.3
C28 C27 H27A 111.3
C26 C27 H27B 111.3
C28 C27 H27B 111.3
H27A C27 H27B 109.2
O2 C28 C27 105.4(5)
O2 C28 H28A 110.7
C27 C28 H28A 110.7
O2 C28 H28B 110.7
C27 C28 H28B 110.7
H28A C28 H28B 108.8

loop_
_geom_bond_atom_site_label_1
_geom_bond_atom_site_label_2
_geom_bond_distance
Y1 O1 2.441(4)
Y1 B6 2.765(8)
Y1 B4 2.773(7)
Y1 B1 2.807(8)
Y1 B2 2.836(8)
Y1 B3 2.867(7)
Y1 B5 2.891(9)
Y1 H11 2.41(5)
Y1 H12 2.23(4)
Y1 H21 2.37(4)
Y1 H22 2.44(4)
Y1 H31 2.37(4)
Y1 H41 2.41(4)
Y1 H42 2.30(4)
Y1 H51 2.58(6)
Y1 H52 2.27(5)
Y1 H61 2.29(5)
Y1 H62 2.36(5)
Y2 O2 2.430(4)
Y2 B9 2.789(7)
Y2 B12 2.795(8)
Y2 B7 2.807(10)
Y2 B10 2.830(8)
Y2 B8 2.832(9)
Y2 B11 2.866(9)
Y2 H71 2.29(5)
Y2 H72 2.40(6)
Y2 H81 2.31(5)
Y2 H91 2.36(4)
Y2 H92 2.29(4)
Y2 H101 2.35(5)
Y2 H102 2.51(5)
Y2 H111 2.49(5)
Y2 H112 2.24(5)
Y2 H121 2.38(4)
Y2 H122 2.36(5)
B1 N1 1.557(8)
B1 H11 1.12(3)
B1 H12 1.14(3)
B1 H13 1.11(3)
B2 N1 1.593(8)
B2 H21 1.11(3)
B2 H22 1.14(3)
B2 H23 1.08(3)
N1 C2 1.477(7)
N1 C1 1.491(7)
C1 H1A 0.9800
C1 H1B 0.9800
C1 H1C 0.9800
C2 H2A 0.9800
C2 H2B 0.9800
C2 H2C 0.9800
B3 N2 1.580(9)
B3 H31 1.13(3)
B3 H32 1.11(3)
B3 H33 1.11(3)
B4 N2 1.541(9)
B4 H41 1.12(3)
B4 H42 1.10(3)
B4 H43 1.10(3)
N2 C4 1.472(7)
N2 C3 1.499(7)
C3 H3A 0.9800
C3 H3B 0.9800
C3 H3C 0.9800
C4 H4A 0.9800
C4 H4B 0.9800
C4 H4C 0.9800
B5 N3 1.559(9)
B5 H51 1.11(3)
B5 H52 1.13(3)
B5 H53 1.11(3)
B6 N3 1.572(9)
B6 H61 1.12(3)
B6 H62 1.07(3)
B6 H63 1.08(3)
N3 C6 1.473(7)
N3 C5 1.476(7)
C5 H5A 0.9800
C5 H5B 0.9800
C5 H5C 0.9800
C6 H6A 0.9800
C6 H6B 0.9800
C6 H6C 0.9800
B7 N4 1.577(11)
B7 H71 1.12(3)
B7 H72 1.10(3)
B7 H73 1.09(3)
B8 N4 1.596(10)
B8 H81 1.17(3)
B8 H82 1.09(3)
B8 H83 1.08(3)
N4 C8 1.475(7)
N4 C7 1.485(7)
C7 H7A 0.9800
C7 H7B 0.9800
C7 H7C 0.9800
C8 H8A 0.9800
C8 H8B 0.9800
C8 H8C 0.9800
B9 N5 1.564(9)
B9 H91 1.11(3)
B9 H92 1.12(3)
B9 H93 1.08(3)
B10 N5 1.571(9)
B10 H101 1.13(3)
B10 H102 1.12(3)
B10 H103 1.12(3)
N5 C10 1.485(7)
N5 C9 1.485(7)
C9 H9A 0.9800
C9 H9B 0.9800
C9 H9C 0.9800
C10 H10A 0.9800
C10 H10B 0.9800
C10 H10C 0.9800
B11 N6 1.581(9)
B11 H111 1.10(3)
B11 H112 1.12(3)
B11 H113 1.07(3)
B12 N6 1.550(9)
B12 H121 1.08(3)
B12 H122 1.08(3)
B12 H123 1.07(3)
N6 C11 1.489(6)
N6 C12 1.489(7)
C11 H11A 0.9800
C11 H11B 0.9800
C11 H11C 0.9800
C12 H12A 0.9800
C12 H12B 0.9800
C12 H12C 0.9800
O1 C24 1.447(6)
O1 C21 1.456(7)
C21 C22 1.472(9)
C21 H21A 0.9900
C21 H21B 0.9900
C22 C23 1.442(9)
C22 H22A 0.9900
C22 H22B 0.9900
C23 C24 1.512(8)
C23 H23A 0.9900
C23 H23B 0.9900
C24 H24A 0.9900
C24 H24B 0.9900
O2 C25 1.437(7)
O2 C28 1.465(7)
C25 C26 1.495(9)
C25 H25A 0.9900
C25 H25B 0.9900
C26 C27 1.496(9)
C26 H26A 0.9900
C26 H26B 0.9900
C27 C28 1.509(8)
C27 H27A 0.9900
C27 H27B 0.9900
C28 H28A 0.9900
C28 H28B 0.9900
